data_2203023
loop_
_publ_author_name
'Ersanl\?i, Cem C\"uneyt'
'D\"undar, Yasemin'
'Sar\?i, U\<gur'
'Noyanalpan, Ningur'
'Odaba\;so\<glu, Mustafa'
'Erd\"onmez, Ahmet'

_publ_section_title
;
 Methyl 3-(2-oxobenzothiazolin-3-yl)propanoate
;
_journal_issue 11
_journal_name_full 'Acta Crystallographica Section E'
_journal_page_first o1604
_journal_page_last o1606
_journal_paper_doi 10.1107/S1600536803021147
_journal_volume 59
_journal_year 2003
_chemical_formula_moiety 'C11 H11 N O3 S'
_chemical_formula_sum 'C11 H11 N O3 S'
_chemical_formula_weight 237.27
_chemical_melting_point 330
_chemical_name_systematic
;
 Methyl 3-(2-oxobenzothiazoline-3-yl)propanoate
;
_space_group_IT_number 14
_symmetry_cell_setting monoclinic
_symmetry_space_group_name_Hall '-P 2ybc'
_symmetry_space_group_name_H-M 'P 1 21/c 1'
_atom_sites_solution_hydrogens geom
_atom_sites_solution_primary direct
_atom_sites_solution_secondary difmap
_audit_creation_method SHELXL-97
_cell_angle_alpha 90.00
_cell_angle_beta 93.645(12)
_cell_angle_gamma 90.00
_cell_formula_units_Z 4
_cell_length_a 7.9109(13)
_cell_length_b 8.386(3)
_cell_length_c 16.4898(16)
_cell_measurement_reflns_used 3603
_cell_measurement_temperature 293(2)
_cell_measurement_theta_max 26.4
_cell_measurement_theta_min 20.1
_cell_volume 1091.7(4)
_computing_cell_refinement
;
MSC/AFC Diffractometer Control Software
(Molecular Structure Corporation, 1994)
;
_computing_data_collection
; MSC/AFC Diffractometer Control Software (Molecular
Structure Corporation, 1994)
;
_computing_data_reduction 'TEXSAN for Windows (Molecular Structure Corporation, 1997)'
_computing_molecular_graphics 'ORTEP-III for Windows (Farrugia, 1997)'
_computing_publication_material 'WinGX publication routines (Farrugia, 1999)'
_computing_structure_refinement 'SHELXL97 (Sheldrick, 1997)'
_computing_structure_solution 'SHELXS97 (Sheldrick, 1990)'
_diffrn_ambient_temperature 293(2)
_diffrn_measured_fraction_theta_full 1.000
_diffrn_measured_fraction_theta_max 1.000
_diffrn_measurement_device_type 'Rigaku AFC-7S'
_diffrn_measurement_method '\w-2\q '
_diffrn_radiation_monochromator graphite
_diffrn_radiation_source 'X-ray tube'
_diffrn_radiation_type MoK\a
_diffrn_radiation_wavelength 0.71069
_diffrn_reflns_av_R_equivalents 0.040
_diffrn_reflns_av_sigmaI/netI 0.033
_diffrn_reflns_limit_h_max 11
_diffrn_reflns_limit_h_min 0
_diffrn_reflns_limit_k_max 11
_diffrn_reflns_limit_k_min 0
_diffrn_reflns_limit_l_max 23
_diffrn_reflns_limit_l_min -23
_diffrn_reflns_number 3383
_diffrn_reflns_theta_full 30.0
_diffrn_reflns_theta_max 30.0
_diffrn_reflns_theta_min 2.5
_diffrn_standards_decay_% 0.6
_diffrn_standards_interval_count 150
_diffrn_standards_number 3
_exptl_absorpt_coefficient_mu 0.29
_exptl_absorpt_correction_T_max 0.930
_exptl_absorpt_correction_T_min 0.812
_exptl_absorpt_correction_type psi-scan
_exptl_absorpt_process_details 'North et al., 1968'
_exptl_crystal_colour yellow
_exptl_crystal_density_diffrn 1.443
_exptl_crystal_density_method 'not measured'
_exptl_crystal_description prism
_exptl_crystal_F_000 496
_exptl_crystal_size_max 0.90
_exptl_crystal_size_mid 0.60
_exptl_crystal_size_min 0.25
_refine_diff_density_max 0.25
_refine_diff_density_min -0.35
_refine_ls_extinction_coef 0.085(5)
_refine_ls_extinction_expression Fc^*^=kFc[1+0.001xFc^2^\l^3^/sin(2\q)]^-1/4^
_refine_ls_extinction_method SHELXL
_refine_ls_goodness_of_fit_ref 1.03
_refine_ls_hydrogen_treatment constr
_refine_ls_matrix_type full
_refine_ls_number_parameters 146
_refine_ls_number_reflns 3176
_refine_ls_number_restraints 0
_refine_ls_restrained_S_all 1.03
_refine_ls_R_factor_all 0.073
_refine_ls_R_factor_gt 0.039
_refine_ls_shift/su_max 0.001
_refine_ls_shift/su_mean 0.000
_refine_ls_structure_factor_coef Fsqd
_refine_ls_weighting_details 'calc w = 1/[\s^2^(Fo^2^)+(0.0588P)^2^+0.2099P] where P = (Fo^2^+2Fc^2^)/3'
_refine_ls_weighting_scheme calc
_refine_ls_wR_factor_gt 0.109
_refine_ls_wR_factor_ref 0.126
_reflns_number_gt 2039
_reflns_number_total 3176
_reflns_threshold_expression I>2\s(I)
_cod_data_source_file ya6174.cif
_cod_data_source_block I
_cod_original_cell_volume 1091.8(4)
_cod_original_sg_symbol_H-M 'P 21/c'
_cod_database_code 2203023
_cod_database_fobs_code 2203023

loop_
_symmetry_equiv_pos_as_xyz
'x, y, z'
'-x, y+1/2, -z+1/2'
'-x, -y, -z'
'x, -y-1/2, z-1/2'

loop_
_atom_site_label
_atom_site_fract_x
_atom_site_fract_y
_atom_site_fract_z
_atom_site_U_iso_or_equiv
_atom_site_adp_type
_atom_site_calc_flag
_atom_site_refinement_flags
_atom_site_occupancy
_atom_site_disorder_assembly
_atom_site_disorder_group
_atom_site_type_symbol
S1 0.25538(7) 0.17569(5) 0.51309(3) 0.05439(17) Uani d . 1 . . S
N1 0.12490(17) 0.34196(16) 0.39321(8) 0.0440(3) Uani d . 1 . . N
O1 0.09372(19) 0.07022(16) 0.37773(9) 0.0651(4) Uani d . 1 . . O
O2 0.2970(2) 0.57779(17) 0.25554(11) 0.0741(5) Uani d . 1 . . O
O3 0.40718(17) 0.36035(16) 0.20159(9) 0.0575(3) Uani d . 1 . . O
C1 0.2695(2) 0.3827(2) 0.51872(10) 0.0431(3) Uani d . 1 . . C
C2 0.3463(2) 0.4725(2) 0.58099(11) 0.0528(4) Uani d . 1 . . C
H2 0.4011 0.4238 0.6260 0.063 Uiso calc R 1 . . H
C3 0.3391(3) 0.6368(2) 0.57438(13) 0.0620(5) Uani d . 1 . . C
H3 0.3888 0.6999 0.6157 0.074 Uiso calc R 1 . . H
C4 0.2590(3) 0.7079(2) 0.50711(14) 0.0632(5) Uani d . 1 . . C
H4 0.2544 0.8186 0.5042 0.076 Uiso calc R 1 . . H
C5 0.1846(2) 0.6183(2) 0.44327(12) 0.0540(4) Uani d . 1 . . C
H5 0.1325 0.6674 0.3977 0.065 Uiso calc R 1 . . H
C6 0.19077(19) 0.45405(18) 0.44985(10) 0.0412(3) Uani d . 1 . . C
C7 0.1437(2) 0.1859(2) 0.41688(11) 0.0480(4) Uani d . 1 . . C
C8 0.0318(2) 0.3775(2) 0.31570(11) 0.0531(4) Uani d . 1 . . C
H8A 0.0025 0.4898 0.3141 0.064 Uiso calc R 1 . . H
H8B -0.0728 0.3168 0.3121 0.064 Uiso calc R 1 . . H
C9 0.1322(2) 0.3383(2) 0.24330(11) 0.0501(4) Uani d . 1 . . C
H9A 0.1677 0.2277 0.2472 0.060 Uiso calc R 1 . . H
H9B 0.0586 0.3494 0.1943 0.060 Uiso calc R 1 . . H
C10 0.2851(2) 0.4405(2) 0.23563(10) 0.0460(4) Uani d . 1 . . C
C11 0.5593(3) 0.4465(3) 0.18529(14) 0.0659(5) Uani d . 1 . . C
H11A 0.6369 0.3760 0.1608 0.099 Uiso calc R 1 . . H
H11B 0.6108 0.4875 0.2353 0.099 Uiso calc R 1 . . H
H11C 0.5312 0.5333 0.1490 0.099 Uiso calc R 1 . . H

loop_
_atom_site_aniso_label
_atom_site_aniso_U_11
_atom_site_aniso_U_22
_atom_site_aniso_U_33
_atom_site_aniso_U_12
_atom_site_aniso_U_13
_atom_site_aniso_U_23
S1 0.0777(3) 0.0335(2) 0.0507(3) 0.00051(19) -0.0062(2) 0.00419(18)
N1 0.0468(7) 0.0374(7) 0.0474(7) 0.0014(5) -0.0014(6) 0.0025(6)
O1 0.0793(9) 0.0440(7) 0.0701(9) -0.0111(6) -0.0093(7) -0.0088(6)
O2 0.0823(10) 0.0469(8) 0.0947(12) -0.0122(7) 0.0174(8) -0.0172(7)
O3 0.0594(7) 0.0477(7) 0.0652(8) -0.0022(6) 0.0035(6) -0.0053(6)
C1 0.0493(8) 0.0356(7) 0.0448(8) -0.0005(6) 0.0060(7) -0.0005(6)
C2 0.0649(11) 0.0470(9) 0.0467(9) -0.0057(8) 0.0051(8) -0.0050(7)
C3 0.0781(13) 0.0484(10) 0.0608(12) -0.0133(9) 0.0146(10) -0.0165(9)
C4 0.0791(13) 0.0324(8) 0.0799(14) -0.0047(8) 0.0199(11) -0.0063(8)
C5 0.0618(11) 0.0354(8) 0.0657(12) 0.0057(8) 0.0110(9) 0.0056(8)
C6 0.0430(8) 0.0350(7) 0.0464(9) 0.0008(6) 0.0081(6) -0.0006(6)
C7 0.0530(9) 0.0389(8) 0.0520(9) -0.0010(7) 0.0022(7) 0.0004(7)
C8 0.0435(9) 0.0571(10) 0.0572(10) 0.0040(8) -0.0092(7) 0.0049(8)
C9 0.0550(10) 0.0459(9) 0.0474(9) -0.0029(7) -0.0119(7) 0.0008(7)
C10 0.0576(10) 0.0416(8) 0.0373(8) 0.0002(7) -0.0082(7) 0.0014(6)
C11 0.0635(12) 0.0653(13) 0.0695(13) -0.0073(10) 0.0084(10) 0.0000(10)

loop_
_atom_type_symbol
_atom_type_description
_atom_type_scat_dispersion_real
_atom_type_scat_dispersion_imag
_atom_type_scat_source
C C 0.0033 0.0016 'International Tables Vol C Tables 4.2.6.8 and 6.1.1.4'
H H 0.0000 0.0000 'International Tables Vol C Tables 4.2.6.8 and 6.1.1.4'
N N 0.0061 0.0033 'International Tables Vol C Tables 4.2.6.8 and 6.1.1.4'
O O 0.0106 0.0060 'International Tables Vol C Tables 4.2.6.8 and 6.1.1.4'
S S 0.1246 0.1234 'International Tables Vol C Tables 4.2.6.8 and 6.1.1.4'

loop_
_geom_angle_atom_site_label_1
_geom_angle_atom_site_label_2
_geom_angle_atom_site_label_3
_geom_angle
_geom_angle_publ_flag
C1 S1 C7 91.50(8) yes
C7 N1 C6 114.9(2) yes
C7 N1 C8 118.8(2) yes
C6 N1 C8 126.2(2) yes
C10 O3 C11 117.5(2) yes
C2 C1 C6 121.58(16) yes
C2 C1 S1 127.30(14) yes
C6 C1 S1 111.12(13) yes
C1 C2 C3 118.04(18) ?
C1 C2 H2 121.0 ?
C3 C2 H2 121.0 ?
C4 C3 C2 120.60(19) ?
C4 C3 H3 119.7 ?
C2 C3 H3 119.7 ?
C3 C4 C5 121.68(18) ?
C3 C4 H4 119.2 ?
C5 C4 H4 119.2 ?
C6 C5 C4 117.87(19) ?
C6 C5 H5 121.1 ?
C4 C5 H5 121.1 ?
C5 C6 C1 120.20(16) ?
C5 C6 N1 127.3(2) yes
C1 C6 N1 112.5(2) yes
O1 C7 N1 125.7(2) yes
O1 C7 S1 124.4(2) yes
N1 C7 S1 109.9(2) yes
N1 C8 C9 112.6(2) yes
N1 C8 H8A 109.1 ?
C9 C8 H8A 109.1 ?
N1 C8 H8B 109.1 ?
C9 C8 H8B 109.1 ?
H8A C8 H8B 107.8 ?
C10 C9 C8 114.28(15) ?
C10 C9 H9A 108.7 ?
C8 C9 H9A 108.7 ?
C10 C9 H9B 108.7 ?
C8 C9 H9B 108.7 ?
H9A C9 H9B 107.6 ?
O2 C10 O3 123.7(2) yes
O2 C10 C9 125.3(2) yes
O3 C10 C9 111.1(2) yes
O3 C11 H11A 109.5 ?
O3 C11 H11B 109.5 ?
H11A C11 H11B 109.5 ?
O3 C11 H11C 109.5 ?
H11A C11 H11C 109.5 ?
H11B C11 H11C 109.5 ?

loop_
_geom_bond_atom_site_label_1
_geom_bond_atom_site_label_2
_geom_bond_site_symmetry_2
_geom_bond_distance
_geom_bond_publ_flag
S1 C1 . 1.742(2) yes
S1 C7 . 1.768(2) yes
N1 C6 . 1.402(2) yes
N1 C7 . 1.371(2) yes
N1 C8 . 1.465(2) yes
O1 C7 . 1.217(2) yes
O2 C10 . 1.200(2) yes
O3 C10 . 1.330(2) yes
O3 C11 . 1.443(2) yes
C1 C2 . 1.382(2) ?
C1 C6 . 1.395(2) ?
C2 C3 . 1.384(3) ?
C2 H2 . 0.9300 ?
C3 C4 . 1.378(3) ?
C3 H3 . 0.9300 ?
C4 C5 . 1.393(3) ?
C4 H4 . 0.9300 ?
C5 C6 . 1.382(2) ?
C5 H5 . 0.9300 ?
C8 C9 . 1.511(3) ?
C8 H8A . 0.9700 ?
C8 H8B . 0.9700 ?
C9 C10 . 1.495(2) ?
C9 H9A . 0.9700 ?
C9 H9B . 0.9700 ?
C11 H11A . 0.9600 ?
C11 H11B . 0.9600 ?
C11 H11C . 0.9600 ?

loop_
_geom_hbond_atom_site_label_D
_geom_hbond_atom_site_label_H
_geom_hbond_atom_site_label_A
_geom_hbond_site_symmetry_A
_geom_hbond_distance_DH
_geom_hbond_distance_HA
_geom_hbond_distance_DA
_geom_hbond_angle_DHA
C9 H9B O1 2_555 0.97 2.47 3.241(2) 136.0

loop_
_geom_torsion_atom_site_label_1
_geom_torsion_atom_site_label_2
_geom_torsion_atom_site_label_3
_geom_torsion_atom_site_label_4
_geom_torsion
C7 S1 C1 C2 -179.64(17)
C7 S1 C1 C6 0.35(13)
C6 C1 C2 C3 1.8(3)
S1 C1 C2 C3 -178.25(15)
C1 C2 C3 C4 -0.6(3)
C2 C3 C4 C5 -0.8(3)
C3 C4 C5 C6 1.1(3)
C4 C5 C6 C1 0.0(3)
C4 C5 C6 N1 -179.86(16)
C2 C1 C6 C5 -1.5(3)
S1 C1 C6 C5 178.55(13)
C2 C1 C6 N1 178.42(15)
S1 C1 C6 N1 -1.57(17)
C7 N1 C6 C5 -177.71(17)
C8 N1 C6 C5 -1.6(3)
C7 N1 C6 C1 2.4(2)
C8 N1 C6 C1 178.54(15)
C6 N1 C7 O1 178.82(18)
C8 N1 C7 O1 2.4(3)
C6 N1 C7 S1 -2.08(18)
C8 N1 C7 S1 -178.51(12)
C1 S1 C7 O1 -179.92(18)
C1 S1 C7 N1 0.96(13)
C7 N1 C8 C9 -74.1(2)
C6 N1 C8 C9 109.87(19)
N1 C8 C9 C10 -66.7(2)
C11 O3 C10 O2 -2.4(3)
C11 O3 C10 C9 176.09(16)
C8 C9 C10 O2 -32.8(3)
C8 C9 C10 O3 148.80(15)

loop_
_cod_related_entry_id
_cod_related_entry_database
_cod_related_entry_code
1 ChemSpider 21131299
